data_2012201
loop_
_publ_author_name
'Choi, Ki-Young'
'Kim, Yong-Son'
'Choo, Geum-Hong'
'Kim, Jin-Gyu'
'Suh, Il-Hwan'

_publ_section_title
;[2,13-Bis(acetamido)-5,16-dimethyl-2,6,13,17-tetraazatricyclo[16.4.0.0^7,12^]docosane]copper(II)
 dichloride octahydrate
;
_journal_issue 9
_journal_name_full 'Acta Crystallographica Section C'
_journal_page_first 1014
_journal_page_last 1015
_journal_paper_doi 10.1107/S0108270101004024
_journal_volume 57
_journal_year 2001
_chemical_formula_iupac '[Cu (C24 H46 N6 O2)] Cl2, 8H2 O'
_chemical_formula_moiety 'C24 H46 Cu N6 O2 2+, 2Cl 1-, 8H2 O1'
_chemical_formula_sum 'C24 H62 Cl2 Cu N6 O10'
_chemical_formula_weight 729.24
_chemical_name_systematic
;
?
;
_space_group_IT_number 14
_symmetry_cell_setting monoclinic
_symmetry_space_group_name_Hall '-P 2ybc'
_symmetry_space_group_name_H-M 'P 1 21/c 1'
_audit_creation_method SHELXL-97
_cell_angle_alpha 90.00
_cell_angle_beta 107.423(19)
_cell_angle_gamma 90.00
_cell_formula_units_Z 2
_cell_length_a 11.210(4)
_cell_length_b 17.709(3)
_cell_length_c 9.2126(16)
_cell_measurement_reflns_used 25
_cell_measurement_temperature 293(2)
_cell_measurement_theta_max 12.7
_cell_measurement_theta_min 11.4
_cell_volume 1745.0(8)
_computing_cell_refinement 'CAD-4 EXPRESS'
_computing_data_collection 'CAD-4 EXPRESS (Enraf-Nonius, 1994)'
_computing_data_reduction 'XCAD4 (Harms & Wocadlo, 1995)'
_computing_molecular_graphics 'ORTEP-3 for Windows (Farrugia, 1997)'
_computing_publication_material 'WinGX (Farrugia, 1999)'
_computing_structure_refinement 'SHELXL97 (Sheldrick, 1997)'
_computing_structure_solution 'SHELXS97 (Sheldrick, 1997)'
_diffrn_ambient_temperature 293(2)
_diffrn_measured_fraction_theta_full .999
_diffrn_measured_fraction_theta_max .999
_diffrn_measurement_device_type 'Enraf Nonius CAD-4'
_diffrn_measurement_method 'non-profiled \w/2\q'
_diffrn_radiation_monochromator graphite
_diffrn_radiation_source 'fine-focus sealed tube'
_diffrn_radiation_type MoK\a
_diffrn_radiation_wavelength .71073
_diffrn_reflns_av_R_equivalents .044
_diffrn_reflns_av_sigmaI/netI .025
_diffrn_reflns_limit_h_max 12
_diffrn_reflns_limit_h_min -13
_diffrn_reflns_limit_k_max 21
_diffrn_reflns_limit_k_min 0
_diffrn_reflns_limit_l_max 10
_diffrn_reflns_limit_l_min 0
_diffrn_reflns_number 3262
_diffrn_reflns_theta_full 25.0
_diffrn_reflns_theta_max 25.0
_diffrn_reflns_theta_min 2.2
_diffrn_standards_decay_% 3
_diffrn_standards_interval_time 300
_diffrn_standards_number 3
_exptl_absorpt_coefficient_mu .836
_exptl_absorpt_correction_T_max .778
_exptl_absorpt_correction_T_min .662
_exptl_absorpt_correction_type psi-scan
_exptl_absorpt_process_details 'North et al. (1968)'
_exptl_crystal_colour dark_blue
_exptl_crystal_density_diffrn 1.388
_exptl_crystal_density_method 'not measured'
_exptl_crystal_description block
_exptl_crystal_F_000 782
_exptl_crystal_size_max .48
_exptl_crystal_size_mid .46
_exptl_crystal_size_min .30
_refine_diff_density_max .46
_refine_diff_density_min -.28
_refine_ls_extinction_method none
_refine_ls_goodness_of_fit_ref 1.075
_refine_ls_hydrogen_treatment constr
_refine_ls_matrix_type full
_refine_ls_number_parameters 222
_refine_ls_number_reflns 3060
_refine_ls_number_restraints 8
_refine_ls_restrained_S_all 1.078
_refine_ls_R_factor_all .047
_refine_ls_R_factor_gt .035
_refine_ls_shift/su_max <0.001
_refine_ls_shift/su_mean .000
_refine_ls_structure_factor_coef Fsqd
_refine_ls_weighting_details 'calc w = 1/[\s^2^(Fo^2^)+(0.0511P)^2^+0.4858P] where P = (Fo^2^+2Fc^2^)/3'
_refine_ls_weighting_scheme calc
_refine_ls_wR_factor_ref .092
_reflns_number_gt 2551
_reflns_number_total 3060
_reflns_threshold_expression I>2\s(I)
_cod_data_source_file fr1322.cif
_cod_data_source_block I
_cod_original_sg_symbol_H-M 'P 21/c'
_cod_database_code 2012201
_cod_database_fobs_code 2012201

loop_
_symmetry_equiv_pos_as_xyz
'x, y, z'
'-x, y+1/2, -z+1/2'
'-x, -y, -z'
'x, -y-1/2, z-1/2'

loop_
_atom_site_label
_atom_site_fract_x
_atom_site_fract_y
_atom_site_fract_z
_atom_site_U_iso_or_equiv
_atom_site_adp_type
_atom_site_calc_flag
_atom_site_refinement_flags
_atom_site_occupancy
_atom_site_disorder_assembly
_atom_site_disorder_group
_atom_site_type_symbol
Cu .5000 .0000 .0000 .02560(13) Uani d S 1 . . Cu
O1 .44703(15) .10022(8) -.16824(18) .0373(4) Uani d . 1 . . O
N1 .40756(16) .06110(10) .12108(19) .0289(4) Uani d . 1 . . N
H1 .3766 .1011 .0593 .035 Uiso calc R 1 . . H
N2 .66258(16) .04273(9) .15320(19) .0281(4) Uani d . 1 . . N
N3 .2973(2) .13230(12) -.3816(3) .0578(6) Uani d . 1 . . N
H3A .3311 .1754 -.3866 .069 Uiso calc R 1 . . H
H3B .2293 .1197 -.4498 .069 Uiso calc R 1 . . H
C4 .5005(2) .09631(12) .2547(2) .0317(5) Uani d . 1 . . C
H4 .5222 .0594 .3378 .038 Uiso calc R 1 . . H
C5 .4492(2) .16715(14) .3101(3) .0461(6) Uani d . 1 . . C
H5A .4190 .2020 .2258 .055 Uiso calc R 1 . . H
H5B .3790 .1533 .3457 .055 Uiso calc R 1 . . H
C6 .5479(3) .20625(15) .4380(3) .0538(7) Uani d . 1 . . C
H6A .5130 .2519 .4672 .065 Uiso calc R 1 . . H
H6B .5728 .1732 .5260 .065 Uiso calc R 1 . . H
C7 .6611(3) .22610(14) .3888(3) .0513(7) Uani d . 1 . . C
H7A .7239 .2494 .4730 .062 Uiso calc R 1 . . H
H7B .6374 .2622 .3059 .062 Uiso calc R 1 . . H
C8 .7155(2) .15571(13) .3374(3) .0452(6) Uani d . 1 . . C
H8A .7471 .1220 .4235 .054 Uiso calc R 1 . . H
H8B .7851 .1701 .3012 .054 Uiso calc R 1 . . H
C9 .6174(2) .11408(11) .2105(2) .0305(5) Uani d . 1 . . C
H9 .5921 .1488 .1239 .037 Uiso calc R 1 . . H
C10 .7559(2) .06315(13) .0731(3) .0372(5) Uani d . 1 . . C
H10A .8287 .0847 .1467 .045 Uiso calc R 1 . . H
H10B .7199 .1019 -.0015 .045 Uiso calc R 1 . . H
C11 .2017(2) .00187(14) .0069(3) .0432(6) Uani d . 1 . . C
H11A .1257 -.0134 .0285 .052 Uiso calc R 1 . . H
H11B .1807 .0441 -.0632 .052 Uiso calc R 1 . . H
C12 .2945(2) .02965(14) .1549(3) .0384(5) Uani d . 1 . . C
H12 .2545 .0713 .1927 .046 Uiso calc R 1 . . H
C13 .3276(3) -.03044(17) .2778(3) .0521(7) Uani d . 1 . . C
H13A .3753 -.0696 .2491 .078 Uiso calc R 1 . . H
H13B .2523 -.0515 .2901 .078 Uiso calc R 1 . . H
H13C .3762 -.0082 .3720 .078 Uiso calc R 1 . . H
C14 .2820(2) .01113(11) -.2800(3) .0347(5) Uani d . 1 . . C
H14A .1962 .0211 -.2831 .042 Uiso calc R 1 . . H
H14B .2802 -.0130 -.3751 .042 Uiso calc R 1 . . H
C15 .3496(2) .08574(12) -.2698(2) .0329(5) Uani d . 1 . . C
Cl .05446(10) .20212(5) .14520(10) .0814(3) Uani d . 1 . . Cl
O11 .2494(2) .20522(14) -.0449(3) .0703(6) Uani d D 1 . . O
O12 -.0286(2) .43540(14) .1453(3) .0720(6) Uani d D 1 . . O
O13 .0676(2) .41444(13) -.1009(3) .0702(6) Uani d D 1 . . O
O14 -.0969(3) .31582(16) .2904(3) .0853(8) Uani d D 1 . . O
H111 .192(3) .2032(19) .000(4) .079(4) Uiso d D 1 . . H
H112 .211(3) .2286(18) -.129(3) .079(4) Uiso d D 1 . . H
H121 -.002(3) .4158(19) .080(3) .079(4) Uiso d D 1 . . H
H122 -.048(3) .3978(16) .194(4) .079(4) Uiso d D 1 . . H
H131 .056(3) .3884(18) -.177(3) .079(4) Uiso d D 1 . . H
H132 .057(3) .4589(15) -.138(4) .079(4) Uiso d D 1 . . H
H141 -.061(3) .307(2) .386(3) .079(4) Uiso d D 1 . . H
H142 -.058(3) .2826(17) .257(4) .079(4) Uiso d D 1 . . H

loop_
_atom_site_aniso_label
_atom_site_aniso_U_11
_atom_site_aniso_U_22
_atom_site_aniso_U_33
_atom_site_aniso_U_12
_atom_site_aniso_U_13
_atom_site_aniso_U_23
Cu .02301(19) .0240(2) .0269(2) -.00059(15) .00319(14) -.00252(15)
O1 .0395(9) .0322(8) .0371(9) -.0062(7) .0066(7) .0018(7)
N1 .0288(9) .0280(9) .0280(9) .0021(7) .0059(7) .0007(7)
N2 .0272(9) .0221(9) .0308(9) -.0014(7) .0021(7) .0015(7)
N3 .0670(15) .0396(12) .0507(13) -.0125(11) -.0067(11) .0183(11)
C4 .0377(12) .0291(11) .0246(10) .0004(9) .0040(9) -.0003(9)
C5 .0521(15) .0420(14) .0425(14) .0041(12) .0116(12) -.0123(11)
C6 .0739(19) .0420(15) .0403(14) .0033(14) .0091(13) -.0160(12)
C7 .0646(18) .0333(13) .0446(14) -.0053(12) -.0008(13) -.0117(11)
C8 .0468(14) .0335(13) .0462(14) -.0074(11) .0002(11) -.0084(11)
C9 .0370(12) .0211(10) .0282(11) .0000(9) .0021(9) .0006(9)
C10 .0310(12) .0368(13) .0410(13) -.0078(10) .0067(10) -.0021(10)
C11 .0259(11) .0487(14) .0535(15) -.0029(11) .0096(10) -.0068(12)
C12 .0313(12) .0435(13) .0433(14) .0008(10) .0155(10) -.0055(11)
C13 .0508(16) .0626(16) .0496(16) -.0119(14) .0251(13) .0042(14)
C14 .0314(11) .0279(12) .0368(12) .0031(9) -.0018(9) .0066(9)
C15 .0376(12) .0300(11) .0313(12) .0021(10) .0106(10) .0010(10)
Cl .1048(7) .0825(6) .0655(5) .0051(5) .0388(5) .0079(4)
O11 .0616(14) .0821(16) .0682(15) .0137(12) .0211(11) .0152(12)
O12 .0768(16) .0663(15) .0810(17) -.0086(12) .0361(13) -.0051(12)
O13 .0833(16) .0666(15) .0527(13) .0038(13) .0081(12) -.0057(11)
O14 .0785(17) .0862(19) .0936(19) .0144(14) .0294(15) .0209(16)

loop_
_atom_type_symbol
_atom_type_description
_atom_type_scat_dispersion_real
_atom_type_scat_dispersion_imag
_atom_type_scat_source
C C .0033 .0016 'International Tables Vol C Tables 4.2.6.8 and 6.1.1.4'
H H .0000 .0000 'International Tables Vol C Tables 4.2.6.8 and 6.1.1.4'
Cl Cl .1484 .1585 'International Tables Vol C Tables 4.2.6.8 and 6.1.1.4'
Cu Cu .3201 1.2651 'International Tables Vol C Tables 4.2.6.8 and 6.1.1.4'
N N .0061 .0033 'International Tables Vol C Tables 4.2.6.8 and 6.1.1.4'
O O .0106 .0060 'International Tables Vol C Tables 4.2.6.8 and 6.1.1.4'

loop_
_geom_angle_atom_site_label_1
_geom_angle_atom_site_label_2
_geom_angle_atom_site_label_3
_geom_angle_site_symmetry_1
_geom_angle_site_symmetry_3
_geom_angle
_geom_angle_publ_flag
N1 Cu N1 3_655 . 180.00(11) ?
N1 Cu N2 3_655 . 94.49(7) ?
N1 Cu N2 . . 85.51(7) ?
N1 Cu N2 3_655 3_655 85.51(7) ?
N1 Cu N2 . 3_655 94.49(7) ?
N2 Cu N2 . 3_655 180.00(7) ?
N1 Cu O1 3_655 3_655 83.64(6) ?
N1 Cu O1 . 3_655 96.36(6) ?
N2 Cu O1 . 3_655 80.09(6) ?
N2 Cu O1 3_655 3_655 99.91(6) ?
N1 Cu O1 3_655 . 96.36(6) ?
N1 Cu O1 . . 83.64(6) y
N2 Cu O1 . . 99.91(6) y
N2 Cu O1 3_655 . 80.09(6) ?
O1 Cu O1 3_655 . 180.00(8) ?
C15 O1 Cu . . 109.87(13) ?
C4 N1 C12 . . 114.15(17) ?
C4 N1 Cu . . 109.20(13) ?
C12 N1 Cu . . 120.96(14) ?
C4 N1 H1 . . 103.4 ?
C12 N1 H1 . . 103.4 ?
Cu N1 H1 . . 103.4 ?
C14 N2 C10 3_655 . 110.66(17) ?
C14 N2 C9 3_655 . 111.41(17) ?
C10 N2 C9 . . 109.08(16) ?
C14 N2 Cu 3_655 . 111.87(12) ?
C10 N2 Cu . . 110.66(13) ?
C9 N2 Cu . . 102.89(12) ?
C15 N3 H3A . . 120.0 ?
C15 N3 H3B . . 120.0 ?
H3A N3 H3B . . 120.0 ?
N1 C4 C9 . . 108.15(17) ?
N1 C4 C5 . . 112.29(18) ?
C9 C4 C5 . . 111.15(19) ?
N1 C4 H4 . . 108.4 ?
C9 C4 H4 . . 108.4 ?
C5 C4 H4 . . 108.4 ?
C6 C5 C4 . . 111.9(2) ?
C6 C5 H5A . . 109.2 ?
C4 C5 H5A . . 109.2 ?
C6 C5 H5B . . 109.2 ?
C4 C5 H5B . . 109.2 ?
H5A C5 H5B . . 107.9 ?
C7 C6 C5 . . 110.8(2) ?
C7 C6 H6A . . 109.5 ?
C5 C6 H6A . . 109.5 ?
C7 C6 H6B . . 109.5 ?
C5 C6 H6B . . 109.5 ?
H6A C6 H6B . . 108.1 ?
C6 C7 C8 . . 110.7(2) ?
C6 C7 H7A . . 109.5 ?
C8 C7 H7A . . 109.5 ?
C6 C7 H7B . . 109.5 ?
C8 C7 H7B . . 109.5 ?
H7A C7 H7B . . 108.1 ?
C7 C8 C9 . . 111.6(2) ?
C7 C8 H8A . . 109.3 ?
C9 C8 H8A . . 109.3 ?
C7 C8 H8B . . 109.3 ?
C9 C8 H8B . . 109.3 ?
H8A C8 H8B . . 108.0 ?
N2 C9 C4 . . 109.06(16) ?
N2 C9 C8 . . 115.39(18) ?
C4 C9 C8 . . 112.04(19) ?
N2 C9 H9 . . 106.6 ?
C4 C9 H9 . . 106.6 ?
C8 C9 H9 . . 106.6 ?
N2 C10 C11 . 3_655 115.05(18) ?
N2 C10 H10A . . 108.5 ?
C11 C10 H10A 3_655 . 108.5 ?
N2 C10 H10B . . 108.5 ?
C11 C10 H10B 3_655 . 108.5 ?
H10A C10 H10B . . 107.5 ?
C10 C11 C12 3_655 . 116.7(2) ?
C10 C11 H11A 3_655 . 108.1 ?
C12 C11 H11A . . 108.1 ?
C10 C11 H11B 3_655 . 108.1 ?
C12 C11 H11B . . 108.1 ?
H11A C11 H11B . . 107.3 ?
N1 C12 C13 . . 112.46(19) ?
N1 C12 C11 . . 109.03(18) ?
C13 C12 C11 . . 112.9(2) ?
N1 C12 H12 . . 107.4 ?
C13 C12 H12 . . 107.4 ?
C11 C12 H12 . . 107.4 ?
C12 C13 H13A . . 109.5 ?
C12 C13 H13B . . 109.5 ?
H13A C13 H13B . . 109.5 ?
C12 C13 H13C . . 109.5 ?
H13A C13 H13C . . 109.5 ?
H13B C13 H13C . . 109.5 ?
N2 C14 C15 3_655 . 115.29(17) ?
N2 C14 H14A 3_655 . 108.5 ?
C15 C14 H14A . . 108.5 ?
N2 C14 H14B 3_655 . 108.5 ?
C15 C14 H14B . . 108.5 ?
H14A C14 H14B . . 107.5 ?
O1 C15 N3 . . 123.4(2) ?
O1 C15 C14 . . 122.81(19) ?
N3 C15 C14 . . 113.8(2) ?
H111 O11 H112 . . 102(3) ?
H121 O12 H122 . . 105(3) ?
H131 O13 H132 . . 102(3) ?
H141 O14 H142 . . 96(4) ?

loop_
_geom_bond_atom_site_label_1
_geom_bond_atom_site_label_2
_geom_bond_site_symmetry_2
_geom_bond_distance
_geom_bond_publ_flag
Cu N1 3_655 2.0448(17) y
Cu N1 . 2.0448(17) y
Cu N2 . 2.0847(17) y
Cu N2 3_655 2.0847(17) y
Cu O1 3_655 2.3138(16) y
Cu O1 . 2.3138(16) y
O1 C15 . 1.234(3) y
N1 C4 . 1.490(3) ?
N1 C12 . 1.500(3) ?
N1 H1 . .9100 ?
N2 C14 3_655 1.492(3) ?
N2 C10 . 1.494(3) ?
N2 C9 . 1.514(3) ?
N3 C15 . 1.312(3) y
N3 H3A . .8600 ?
N3 H3B . .8600 ?
C4 C9 . 1.518(3) ?
C4 C5 . 1.530(3) ?
C4 H4 . .9800 ?
C5 C6 . 1.521(4) ?
C5 H5A . .9700 ?
C5 H5B . .9700 ?
C6 C7 . 1.510(4) ?
C6 H6A . .9700 ?
C6 H6B . .9700 ?
C7 C8 . 1.525(4) ?
C7 H7A . .9700 ?
C7 H7B . .9700 ?
C8 C9 . 1.533(3) ?
C8 H8A . .9700 ?
C8 H8B . .9700 ?
C9 H9 . .9800 ?
C10 C11 3_655 1.518(3) ?
C10 H10A . .9700 ?
C10 H10B . .9700 ?
C11 C10 3_655 1.518(3) ?
C11 C12 . 1.527(3) ?
C11 H11A . .9700 ?
C11 H11B . .9700 ?
C12 C13 . 1.517(4) ?
C12 H12 . .9800 ?
C13 H13A . .9600 ?
C13 H13B . .9600 ?
C13 H13C . .9600 ?
C14 N2 3_655 1.492(3) ?
C14 C15 . 1.512(3) ?
C14 H14A . .9700 ?
C14 H14B . .9700 ?
O11 H111 . .86(2) ?
O11 H112 . .87(2) ?
O12 H121 . .82(2) ?
O12 H122 . .86(2) ?
O13 H131 . .82(2) ?
O13 H132 . .85(2) ?
O14 H141 . .86(2) ?
O14 H142 . .84(2) ?

loop_
_geom_hbond_atom_site_label_D
_geom_hbond_atom_site_label_H
_geom_hbond_atom_site_label_A
_geom_hbond_site_symmetry_A
_geom_hbond_distance_DH
_geom_hbond_distance_HA
_geom_hbond_distance_DA
_geom_hbond_angle_DHA
N1 H1 O11 . .91 2.35 3.220(3) 159.5
N3 H3A O11 4_565 .86 2.58 3.217(3) 132.2
N3 H3B O13 4_565 .86 2.02 2.878(3) 176.5
O11 H111 Cl . .86(2) 2.32(2) 3.184(3) 174(3)
O11 H112 Cl 4_565 .87(2) 2.59(3) 3.447(3) 167(3)
O12 H121 O13 . .82(2) 2.04(3) 2.812(4) 156(4)
O12 H122 O14 . .86(2) 1.87(2) 2.734(4) 177(4)
O13 H131 Cl 4_565 .82(2) 2.29(2) 3.090(2) 167(3)
O13 H132 O12 3_565 .85(2) 1.90(3) 2.706(4) 158(3)
O14 H141 Cl 4_566 .86(2) 2.36(2) 3.216(3) 172(3)
O14 H142 Cl . .84(2) 2.34(2) 3.175(3) 173(3)

loop_
_geom_torsion_atom_site_label_1
_geom_torsion_atom_site_label_2
_geom_torsion_atom_site_label_3
_geom_torsion_atom_site_label_4
_geom_torsion_site_symmetry_1
_geom_torsion_site_symmetry_4
_geom_torsion
N1 Cu O1 C15 3_655 . 84.90(15)
N1 Cu O1 C15 . . -95.10(15)
N2 Cu O1 C15 . . -179.39(15)
N2 Cu O1 C15 3_655 . .61(15)
N2 Cu N1 C4 . . -4.59(13)
N2 Cu N1 C4 3_655 . 175.41(13)
O1 Cu N1 C4 3_655 . 74.90(13)
O1 Cu N1 C4 . . -105.10(13)
N2 Cu N1 C12 . . -140.16(16)
N2 Cu N1 C12 3_655 . 39.84(16)
O1 Cu N1 C12 3_655 . -60.67(16)
O1 Cu N1 C12 . . 119.33(16)
N1 Cu N2 C14 3_655 3_655 -83.76(15)
N1 Cu N2 C14 . 3_655 96.24(15)
O1 Cu N2 C14 3_655 3_655 -1.03(14)
O1 Cu N2 C14 . 3_655 178.97(14)
N1 Cu N2 C10 3_655 . 40.13(14)
N1 Cu N2 C10 . . -139.87(14)
O1 Cu N2 C10 3_655 . 122.86(14)
O1 Cu N2 C10 . . -57.14(14)
N1 Cu N2 C9 3_655 . 156.54(12)
N1 Cu N2 C9 . . -23.46(12)
O1 Cu N2 C9 3_655 . -120.73(13)
O1 Cu N2 C9 . . 59.27(13)
C12 N1 C4 C9 . . 171.14(17)
Cu N1 C4 C9 . . 32.28(19)
C12 N1 C4 C5 . . -65.8(2)
Cu N1 C4 C5 . . 155.29(16)
N1 C4 C5 C6 . . -175.3(2)
C9 C4 C5 C6 . . -54.0(3)
C4 C5 C6 C7 . . 56.8(3)
C5 C6 C7 C8 . . -57.3(3)
C6 C7 C8 C9 . . 55.9(3)
C14 N2 C9 C4 3_655 . -72.0(2)
C10 N2 C9 C4 . . 165.50(17)
Cu N2 C9 C4 . . 47.97(17)
C14 N2 C9 C8 3_655 . 55.1(2)
C10 N2 C9 C8 . . -67.4(2)
Cu N2 C9 C8 . . 175.08(16)
N1 C4 C9 N2 . . -55.0(2)
C5 C4 C9 N2 . . -178.72(17)
N1 C4 C9 C8 . . 175.99(17)
C5 C4 C9 C8 . . 52.3(2)
C7 C8 C9 N2 . . -179.30(19)
C7 C8 C9 C4 . . -53.7(3)
C14 N2 C10 C11 3_655 3_655 64.0(2)
C9 N2 C10 C11 . 3_655 -173.12(18)
Cu N2 C10 C11 . 3_655 -60.6(2)
C4 N1 C12 C13 . . -59.0(3)
Cu N1 C12 C13 . . 74.5(2)
C4 N1 C12 C11 . . 174.90(18)
Cu N1 C12 C11 . . -51.5(2)
C10 C11 C12 N1 3_655 . 63.9(3)
C10 C11 C12 C13 3_655 . -61.9(3)
Cu O1 C15 N3 . . -179.8(2)
Cu O1 C15 C14 . . -2.3(3)
N2 C14 C15 O1 3_655 . 3.3(3)
N2 C14 C15 N3 3_655 . -178.9(2)
